data_4350301
loop_
_publ_author_name
'Kajiwara, Takashi'
'Katagiri, Kensuke'
'Hasegawa, Miki'
'Ishii, Ayumi'
'Ferbinteanu, Marilena'
'Takaishi, Shinya'
'Ito, Tasuku'
'Yamashita, Masahiro'
'Iki, Nobuhiko'

_publ_section_title
;
 Conformation-controlled luminescent properties of lanthanide clusters
 containing p-tert-butylsulfonylcalix[4]arene.
;
_journal_issue 13
_journal_name_full 'Inorganic chemistry'
_journal_page_first 4880
_journal_page_last 4882
_journal_paper_doi 10.1021/ic060397t
_journal_volume 45
_journal_year 2006
_chemical_formula_sum 'C116 H180 Eu2 N6 O36 S8'
_chemical_formula_weight 2795.06
_space_group_IT_number 14
_space_group_name_Hall '-P 2yn'
_space_group_name_H-M_alt 'P 1 21/n 1'
_symmetry_cell_setting monoclinic
_symmetry_space_group_name_H-M 'P 1 21/n 1'
_atom_sites_solution_hydrogens geom
_atom_sites_solution_primary direct
_atom_sites_solution_secondary difmap
_audit_creation_method SHELXL-97
_cell_angle_alpha 90.00
_cell_angle_beta 95.7910(10)
_cell_angle_gamma 90.00
_cell_formula_units_Z 2
_cell_length_a 17.1149(6)
_cell_length_b 14.5303(6)
_cell_length_c 26.5117(11)
_cell_measurement_temperature 100(2)
_cell_volume 6559.4(4)
_computing_cell_refinement 'Bruker SMART'
_computing_data_collection 'Bruker SMART'
_computing_data_reduction 'Bruker SHELXTL'
_computing_molecular_graphics 'Bruker SHELXTL'
_computing_publication_material 'Bruker SHELXTL'
_computing_structure_refinement 'SHELXL-97 (Sheldrick, 1997)'
_computing_structure_solution 'SHELXS-97 (Sheldrick, 1990)'
_diffrn_ambient_temperature 100(2)
_diffrn_measured_fraction_theta_full 0.998
_diffrn_measured_fraction_theta_max 0.998
_diffrn_radiation_monochromator graphite
_diffrn_radiation_source 'fine-focus sealed tube'
_diffrn_radiation_type MoK\a
_diffrn_radiation_wavelength 0.71073
_diffrn_reflns_av_R_equivalents 0.1218
_diffrn_reflns_av_sigmaI/netI 0.1852
_diffrn_reflns_limit_h_max 14
_diffrn_reflns_limit_h_min -20
_diffrn_reflns_limit_k_max 15
_diffrn_reflns_limit_k_min -17
_diffrn_reflns_limit_l_max 31
_diffrn_reflns_limit_l_min -30
_diffrn_reflns_number 38901
_diffrn_reflns_theta_full 25.03
_diffrn_reflns_theta_max 25.03
_diffrn_reflns_theta_min 1.84
_exptl_absorpt_coefficient_mu 1.152
_exptl_absorpt_correction_T_max 0.8935
_exptl_absorpt_correction_T_min 0.7237
_exptl_crystal_density_diffrn 1.415
_exptl_crystal_density_method 'not measured'
_exptl_crystal_F_000 2920
_exptl_crystal_size_max 0.30
_exptl_crystal_size_mid 0.20
_exptl_crystal_size_min 0.10
_refine_diff_density_max 0.901
_refine_diff_density_min -1.263
_refine_diff_density_rms 0.119
_refine_ls_extinction_method none
_refine_ls_goodness_of_fit_ref 0.824
_refine_ls_hydrogen_treatment mixed
_refine_ls_matrix_type full
_refine_ls_number_parameters 790
_refine_ls_number_reflns 11565
_refine_ls_number_restraints 0
_refine_ls_restrained_S_all 0.824
_refine_ls_R_factor_all 0.1162
_refine_ls_R_factor_gt 0.0574
_refine_ls_shift/su_max 1.431
_refine_ls_shift/su_mean 0.062
_refine_ls_structure_factor_coef Fsqd
_refine_ls_weighting_details 'calc w=1/[\s^2^(Fo^2^)+(0.0131P)^2^+0.0000P] where P=(Fo^2^+2Fc^2^)/3'
_refine_ls_weighting_scheme calc
_refine_ls_wR_factor_gt 0.0918
_refine_ls_wR_factor_ref 0.1050
_reflns_number_gt 6148
_reflns_number_total 11565
_reflns_threshold_expression >2sigma(I)
_cod_data_source_file ic060397tsi20060309_041651.cif
_cod_data_source_block eu2_cluster
_cod_depositor_comments
;
The following automatic conversions were performed:

data name '_atom_site_symetry_multiplicity' was replaced with
'_atom_site_symmetry_multiplicity' as specified in the replacement
file
'/home/saulius/struct/COD-crude-data/automatic-downloads/DataCite-retrospective/ACS/depositions/lib/lists/replacement-tags.lst'.

Automatic conversion script
Id: cif_correct_tags 6909 2019-04-08 15:41:33Z antanas 

The following automatic conversions were performed:

data item '_symmetry_cell_setting' value 'Monoclinic' was changed to
'monoclinic' in accordance with the
/home/saulius/struct/COD-crude-data/automatic-downloads/DataCite-retrospective/ACS/depositions/lib/dictionaries/cif_core.dic
dictionary named 'cif_core.dic' version 2.4.2 last updated on
2011-04-26.

Automatic conversion script
Id: cif_fix_values 6909 2019-04-08 15:41:33Z antanas 
;
_cod_original_sg_symbol_H-M P2(1)/n
_cod_database_code 4350301

loop_
_symmetry_equiv_pos_as_xyz
'x, y, z'
'-x+1/2, y+1/2, -z+1/2'
'-x, -y, -z'
'x-1/2, -y-1/2, z-1/2'

loop_
_atom_site_label
_atom_site_type_symbol
_atom_site_fract_x
_atom_site_fract_y
_atom_site_fract_z
_atom_site_U_iso_or_equiv
_atom_site_adp_type
_atom_site_occupancy
_atom_site_symmetry_multiplicity
_atom_site_calc_flag
_atom_site_refinement_flags
_atom_site_disorder_assembly
_atom_site_disorder_group
Eu Eu 0.063137(6) 0.114941(9) 1.004828(4) 0.02846(3) Uani 1 1 d . . .
S1 S -0.01876(3) -0.03876(4) 0.87126(2) 0.03019(19) Uani 1 1 d . . .
S2 S 0.06702(3) 0.32484(4) 0.88075(2) 0.03115(19) Uani 1 1 d . . .
S3 S 0.29267(3) 0.24819(4) 1.04466(2) 0.03032(19) Uani 1 1 d . . .
S4 S 0.22940(3) -0.12306(4) 1.01954(2) 0.02884(17) Uani 1 1 d . . .
O1 O -0.06482(7) -0.02539(10) 0.91386(5) 0.0311(5) Uani 1 1 d . . .
O2 O -0.05169(7) -0.10215(10) 0.83245(5) 0.0328(5) Uani 1 1 d . . .
O3 O 0.05967(7) 0.12480(10) 0.91944(5) 0.0306(5) Uani 1 1 d . . .
O4 O 0.01326(8) 0.34245(10) 0.91843(5) 0.0344(5) Uani 1 1 d . . .
O5 O 0.07351(8) 0.39515(10) 0.84294(5) 0.0360(5) Uani 1 1 d . . .
O6 O 0.12163(7) 0.25676(9) 0.99047(5) 0.0269(5) Uani 1 1 d . . .
O7 O 0.23111(8) 0.25916(10) 1.07779(5) 0.0321(5) Uani 1 1 d . . .
O8 O 0.36355(8) 0.30000(10) 1.05812(5) 0.0344(5) Uani 1 1 d . . .
O9 O 0.19285(7) 0.08115(9) 1.01106(5) 0.0303(5) Uani 1 1 d . . .
O10 O 0.17271(7) -0.12191(10) 1.05596(5) 0.0328(5) Uani 1 1 d . . .
O11 O 0.27884(8) -0.20374(10) 1.02000(5) 0.0326(5) Uani 1 1 d . . .
O12 O 0.06267(7) -0.04415(9) 0.98046(5) 0.0275(5) Uani 1 1 d . . .
O13 O -0.04322(8) 0.22277(10) 0.98312(6) 0.0402(6) Uani 1 1 d . . .
H1 H -0.0709(9) 0.1967(10) 0.9703(6) 0.021(5) Uiso 1 1 d . . .
H2 H -0.0205(10) 0.2642(12) 0.9534(7) 0.044(6) Uiso 1 1 d . . .
O14 O 0.07292(9) 0.22132(11) 1.07917(6) 0.0483(6) Uani 1 1 d . . .
H3 H 0.1151(11) 0.2383(13) 1.0767(7) 0.059(7) Uiso 1 1 d . . .
H4 H 0.0621(9) 0.2036(11) 1.0991(6) 0.022(5) Uiso 1 1 d . . .
C1 C -0.00634(11) 0.06902(15) 0.84189(8) 0.0298(7) Uani 1 1 d . . .
C2 C -0.03327(11) 0.07964(14) 0.79201(7) 0.0300(7) Uani 1 1 d . . .
H5 H -0.0571 0.0291 0.7737 0.036 Uiso 1 1 calc R . .
C3 C -0.02629(11) 0.16292(15) 0.76780(8) 0.0310(7) Uani 1 1 d . A .
C4 C 0.00775(11) 0.23501(15) 0.79658(8) 0.0295(7) Uani 1 1 d . . .
H6 H 0.0127 0.2934 0.7811 0.035 Uiso 1 1 calc R . .
C5 C 0.03434(11) 0.22389(15) 0.84678(8) 0.0288(7) Uani 1 1 d . . .
C6 C 0.03134(11) 0.13785(14) 0.87304(8) 0.0292(7) Uani 1 1 d . . .
C7 C -0.05798(12) 0.17800(15) 0.71122(8) 0.0361(8) Uani 1 1 d . . .
C8 C -0.1209(2) 0.2514(2) 0.70898(14) 0.0480(11) Uiso 0.6410(19) 1 d P A 1
H7A H -0.1368 0.2674 0.6735 0.072 Uiso 0.50 1 calc PR A 1
H8A H -0.1001 0.3063 0.7272 0.072 Uiso 0.50 1 calc PR A 1
H9A H -0.1663 0.2282 0.7247 0.072 Uiso 0.50 1 calc PR A 1
C9A C -0.0914(2) 0.0885(2) 0.68609(13) 0.0482(11) Uiso 0.6410(19) 1 d P A 1
H10A H -0.1368 0.0682 0.7029 0.072 Uiso 0.50 1 calc PR A 1
H11A H -0.0509 0.0406 0.6892 0.072 Uiso 0.50 1 calc PR A 1
H12A H -0.1077 0.1000 0.6501 0.072 Uiso 0.50 1 calc PR A 1
C10A C 0.01368(19) 0.2075(2) 0.68393(13) 0.0444(11) Uiso 0.6410(19) 1 d P A 1
H13A H -0.0029 0.2181 0.6479 0.067 Uiso 0.50 1 calc PR A 1
H14A H 0.0535 0.1588 0.6873 0.067 Uiso 0.50 1 calc PR A 1
H15A H 0.0359 0.2644 0.6992 0.067 Uiso 0.50 1 calc PR A 1
C8B C -0.1461(3) 0.1744(4) 0.7061(2) 0.047(2) Uiso 0.3590(19) 1 d P A 2
H7B H -0.1662 0.1873 0.6709 0.071 Uiso 0.50 1 calc PR A 2
H8B H -0.1663 0.2205 0.7284 0.071 Uiso 0.50 1 calc PR A 2
H9B H -0.1633 0.1130 0.7156 0.071 Uiso 0.50 1 calc PR A 2
C9B C -0.0243(4) 0.1099(4) 0.6772(2) 0.062(2) Uiso 0.3590(19) 1 d P A 2
H10B H -0.0405 0.0477 0.6859 0.093 Uiso 0.50 1 calc PR A 2
H11B H 0.0332 0.1139 0.6815 0.093 Uiso 0.50 1 calc PR A 2
H12B H -0.0434 0.1233 0.6419 0.093 Uiso 0.50 1 calc PR A 2
C10B C -0.0311(4) 0.2679(4) 0.6896(2) 0.055(2) Uiso 0.3590(19) 1 d P A 2
H13B H -0.0381 0.2651 0.6525 0.083 Uiso 0.50 1 calc PR A 2
H14B H 0.0245 0.2779 0.7010 0.083 Uiso 0.50 1 calc PR A 2
H15B H -0.0624 0.3187 0.7013 0.083 Uiso 0.50 1 calc PR A 2
C11 C 0.16227(11) 0.30856(14) 0.91158(7) 0.0236(7) Uani 1 1 d . . .
C12 C 0.22225(11) 0.33533(14) 0.88374(8) 0.0279(7) Uani 1 1 d . . .
H16 H 0.2090 0.3555 0.8499 0.034 Uiso 1 1 calc R . .
C13 C 0.30154(11) 0.33437(14) 0.90277(7) 0.0243(7) Uani 1 1 d . . .
C14 C 0.31694(12) 0.30569(13) 0.95243(8) 0.0270(7) Uani 1 1 d . . .
H17 H 0.3699 0.3041 0.9672 0.032 Uiso 1 1 calc R . .
C15 C 0.25830(11) 0.27924(14) 0.98135(8) 0.0274(7) Uani 1 1 d . . .
C16 C 0.17630(12) 0.27901(14) 0.96337(8) 0.0275(7) Uani 1 1 d . . .
C17 C 0.36446(12) 0.36637(14) 0.86945(8) 0.0321(8) Uani 1 1 d . . .
C18 C 0.37095(12) 0.29748(16) 0.82662(8) 0.0481(9) Uani 1 1 d . . .
H18 H 0.3906 0.2387 0.8409 0.072 Uiso 1 1 calc R . .
H19 H 0.4073 0.3212 0.8035 0.072 Uiso 1 1 calc R . .
H20 H 0.3191 0.2883 0.8080 0.072 Uiso 1 1 calc R . .
C19 C 0.34332(13) 0.46156(15) 0.84682(8) 0.0490(9) Uani 1 1 d . . .
H21 H 0.2917 0.4587 0.8271 0.073 Uiso 1 1 calc R . .
H22 H 0.3830 0.4802 0.8246 0.073 Uiso 1 1 calc R . .
H23 H 0.3418 0.5065 0.8743 0.073 Uiso 1 1 calc R . .
C20 C 0.44613(11) 0.37160(15) 0.89959(8) 0.0377(8) Uani 1 1 d . . .
H24 H 0.4435 0.4110 0.9294 0.057 Uiso 1 1 calc R . .
H25 H 0.4839 0.3974 0.8780 0.057 Uiso 1 1 calc R . .
H26 H 0.4630 0.3097 0.9106 0.057 Uiso 1 1 calc R . .
C21 C 0.31988(11) 0.13052(14) 1.04305(7) 0.0251(7) Uani 1 1 d . . .
C22 C 0.39681(11) 0.10962(16) 1.06264(7) 0.0339(7) Uani 1 1 d . . .
H27 H 0.4316 0.1584 1.0732 0.041 Uiso 1 1 calc R . .
C23 C 0.42380(12) 0.01941(15) 1.06702(8) 0.0330(8) Uani 1 1 d . . .
C24 C 0.37024(11) -0.05027(15) 1.05127(7) 0.0304(7) Uani 1 1 d . . .
H28 H 0.3864 -0.1128 1.0540 0.036 Uiso 1 1 calc R . .
C25 C 0.29379(11) -0.02950(14) 1.03164(8) 0.0246(7) Uani 1 1 d . . .
C26 C 0.26459(12) 0.06245(15) 1.02747(8) 0.0281(7) Uani 1 1 d . . .
C27 C 0.50602(13) -0.00531(16) 1.09354(9) 0.0453(9) Uani 1 1 d . . .
C28 C 0.49925(15) -0.0147(2) 1.15056(9) 0.0963(14) Uani 1 1 d . . .
H29 H 0.5507 -0.0306 1.1680 0.144 Uiso 1 1 calc R . .
H30 H 0.4614 -0.0632 1.1563 0.144 Uiso 1 1 calc R . .
H31 H 0.4814 0.0438 1.1638 0.144 Uiso 1 1 calc R . .
C29 C 0.53615(13) -0.09405(15) 1.07272(10) 0.0727(11) Uani 1 1 d . . .
H32 H 0.5393 -0.0876 1.0362 0.109 Uiso 1 1 calc R . .
H33 H 0.5002 -0.1444 1.0789 0.109 Uiso 1 1 calc R . .
H34 H 0.5885 -0.1076 1.0896 0.109 Uiso 1 1 calc R . .
C30 C 0.56456(12) 0.07139(15) 1.08451(9) 0.0563(10) Uani 1 1 d . . .
H35 H 0.6178 0.0516 1.0970 0.084 Uiso 1 1 calc R . .
H36 H 0.5511 0.1270 1.1026 0.084 Uiso 1 1 calc R . .
H37 H 0.5623 0.0845 1.0481 0.084 Uiso 1 1 calc R . .
C31 C 0.18114(11) -0.11468(15) 0.95695(7) 0.0273(7) Uani 1 1 d . . .
C32 C 0.10486(11) -0.07584(14) 0.94647(8) 0.0277(7) Uani 1 1 d . . .
C33 C 0.07646(11) -0.08103(14) 0.89417(8) 0.0257(7) Uani 1 1 d . . .
C34 C 0.11727(11) -0.12370(14) 0.85844(7) 0.0281(7) Uani 1 1 d . . .
H38 H 0.0945 -0.1243 0.8242 0.034 Uiso 1 1 calc R . .
C35 C 0.18902(11) -0.16548(14) 0.86954(8) 0.0257(7) Uani 1 1 d . . .
C36 C 0.22050(11) -0.15753(14) 0.92017(8) 0.0272(7) Uani 1 1 d . . .
H39 H 0.2711 -0.1826 0.9298 0.033 Uiso 1 1 calc R . .
C37 C 0.22944(12) -0.21934(14) 0.82998(8) 0.0289(7) Uani 1 1 d . . .
C38 C 0.26258(12) -0.15277(14) 0.79343(8) 0.0385(8) Uani 1 1 d . . .
H40 H 0.2198 -0.1161 0.7762 0.058 Uiso 1 1 calc R . .
H41 H 0.2887 -0.1874 0.7682 0.058 Uiso 1 1 calc R . .
H42 H 0.3006 -0.1118 0.8122 0.058 Uiso 1 1 calc R . .
C39 C 0.29658(12) -0.27966(15) 0.85382(8) 0.0445(9) Uani 1 1 d . . .
H43 H 0.3178 -0.3164 0.8274 0.067 Uiso 1 1 calc R . .
H44 H 0.2768 -0.3208 0.8789 0.067 Uiso 1 1 calc R . .
H45 H 0.3381 -0.2405 0.8704 0.067 Uiso 1 1 calc R . .
C40 C 0.16963(12) -0.28353(14) 0.80078(8) 0.0371(8) Uani 1 1 d . . .
H46 H 0.1270 -0.2468 0.7834 0.056 Uiso 1 1 calc R . .
H47 H 0.1480 -0.3260 0.8245 0.056 Uiso 1 1 calc R . .
H48 H 0.1957 -0.3188 0.7757 0.056 Uiso 1 1 calc R . .
N1 N 0.22299(10) 0.55552(12) 1.08029(7) 0.0399(7) Uani 1 1 d . . .
C41 C 0.19594(13) 0.47777(16) 1.11265(9) 0.0451(9) Uani 1 1 d . . .
H49 H 0.1783 0.4263 1.0898 0.054 Uiso 1 1 calc R . .
H50 H 0.2421 0.4557 1.1349 0.054 Uiso 1 1 calc R . .
C42 C 0.13101(12) 0.49824(15) 1.14569(9) 0.0412(8) Uani 1 1 d . . .
H51 H 0.1492 0.5458 1.1709 0.049 Uiso 1 1 calc R . .
H52 H 0.0850 0.5232 1.1244 0.049 Uiso 1 1 calc R . .
C43 C 0.10655(13) 0.41348(15) 1.17300(9) 0.0469(9) Uani 1 1 d . . .
H53 H 0.1536 0.3858 1.1919 0.056 Uiso 1 1 calc R . .
H54 H 0.0847 0.3679 1.1476 0.056 Uiso 1 1 calc R . .
C44 C 0.04626(13) 0.43236(18) 1.20958(9) 0.0629(11) Uani 1 1 d . . .
H55 H 0.0688 0.4738 1.2364 0.094 Uiso 1 1 calc R . .
H56 H 0.0310 0.3743 1.2247 0.094 Uiso 1 1 calc R . .
H57 H -0.0001 0.4612 1.1914 0.094 Uiso 1 1 calc R . .
C45 C 0.15621(12) 0.58463(14) 1.04127(8) 0.0396(8) Uani 1 1 d . . .
H58 H 0.1730 0.6407 1.0241 0.048 Uiso 1 1 calc R . .
H59 H 0.1108 0.6019 1.0596 0.048 Uiso 1 1 calc R . .
C46 C 0.12794(13) 0.51488(15) 1.00061(9) 0.0464(9) Uani 1 1 d . . .
H60 H 0.1046 0.4612 1.0165 0.056 Uiso 1 1 calc R . .
H61 H 0.1730 0.4929 0.9833 0.056 Uiso 1 1 calc R . .
C47 C 0.06707(13) 0.55858(15) 0.96207(9) 0.0468(9) Uani 1 1 d . . .
H62 H 0.0303 0.5958 0.9802 0.056 Uiso 1 1 calc R . .
H63 H 0.0364 0.5094 0.9434 0.056 Uiso 1 1 calc R . .
C48 C 0.10420(13) 0.61991(17) 0.92425(9) 0.0576(10) Uani 1 1 d . . .
H64 H 0.1333 0.6699 0.9425 0.086 Uiso 1 1 calc R . .
H65 H 0.0629 0.6459 0.9001 0.086 Uiso 1 1 calc R . .
H66 H 0.1402 0.5833 0.9059 0.086 Uiso 1 1 calc R . .
C49 C 0.29337(12) 0.52049(16) 1.05602(10) 0.0552(10) Uani 1 1 d . . .
H67 H 0.2770 0.4670 1.0343 0.066 Uiso 1 1 calc R . .
H68 H 0.3333 0.4987 1.0830 0.066 Uiso 1 1 calc R . .
C50 C 0.33073(14) 0.59148(17) 1.02423(10) 0.0707(11) Uani 1 1 d . . .
H69 H 0.2902 0.6154 0.9983 0.085 Uiso 1 1 calc R . .
H70 H 0.3493 0.6436 1.0463 0.085 Uiso 1 1 calc R . .
C51 C 0.39545(14) 0.55723(18) 0.99931(10) 0.0668(11) Uani 1 1 d . . .
H71 H 0.3762 0.5066 0.9763 0.080 Uiso 1 1 calc R . .
H72 H 0.4348 0.5308 1.0252 0.080 Uiso 1 1 calc R . .
C52 C 0.43617(12) 0.62841(16) 0.96869(9) 0.0555(10) Uani 1 1 d . . .
H73 H 0.3983 0.6538 0.9421 0.083 Uiso 1 1 calc R . .
H74 H 0.4794 0.5991 0.9532 0.083 Uiso 1 1 calc R . .
H75 H 0.4570 0.6781 0.9912 0.083 Uiso 1 1 calc R . .
C53 C 0.24434(13) 0.64047(15) 1.11283(9) 0.0483(9) Uani 1 1 d . B .
H76 H 0.1971 0.6612 1.1284 0.058 Uiso 1 1 calc R . .
H77 H 0.2598 0.6906 1.0906 0.058 Uiso 1 1 calc R . .
C54 C 0.31098(14) 0.62464(18) 1.15500(10) 0.0648(10) Uani 1 1 d . . .
C55A C 0.3162(2) 0.7245(3) 1.18903(14) 0.0452(11) Uiso 0.636(2) 1 d P B 1
C56A C 0.3897(3) 0.7120(3) 1.21883(17) 0.0728(15) Uiso 0.636(2) 1 d P B 1
C55B C 0.3329(5) 0.6990(5) 1.1731(3) 0.076(3) Uiso 0.364(2) 1 d P B 2
C56B C 0.3502(4) 0.7892(4) 1.1663(2) 0.0433(19) Uiso 0.364(2) 1 d P B 2
N2 N 0.23105(13) 0.09583(16) 0.82765(10) 0.0967(10) Uani 1 1 d . . .
O15 O 0.30227(12) 0.07672(13) 0.81464(8) 0.0907(9) Uani 1 1 d . . .
O16 O 0.18240(10) 0.11497(19) 0.79879(7) 0.1650(12) Uani 1 1 d . . .
C57 C 0.23368(13) 0.08887(16) 0.88200(9) 0.0645(11) Uani 1 1 d . . .
H78 H 0.1801 0.0889 0.8919 0.097 Uiso 1 1 calc R . .
H79 H 0.2627 0.1414 0.8977 0.097 Uiso 1 1 calc R . .
H80 H 0.2601 0.0316 0.8933 0.097 Uiso 1 1 calc R . .
N3 N 0.24918(12) 0.51437(16) 1.29361(8) 0.0747(10) Uani 1 1 d . . .
O17 O 0.26067(16) 0.44275(19) 1.28153(9) 0.1801(14) Uani 1 1 d . . .
O18 O 0.23360(17) 0.56966(18) 1.26376(8) 0.1785(15) Uani 1 1 d . . .
C58 C 0.25291(13) 0.53802(17) 1.34763(8) 0.0548(10) Uani 1 1 d . . .
H81 H 0.2861 0.4933 1.3674 0.082 Uiso 1 1 calc R . .
H82 H 0.1999 0.5367 1.3586 0.082 Uiso 1 1 calc R . .
H83 H 0.2752 0.5998 1.3530 0.082 Uiso 1 1 calc R . .

loop_
_atom_site_aniso_label
_atom_site_aniso_U_11
_atom_site_aniso_U_22
_atom_site_aniso_U_33
_atom_site_aniso_U_23
_atom_site_aniso_U_13
_atom_site_aniso_U_12
Eu 0.01831(5) 0.04556(7) 0.02205(6) -0.00218(7) 0.00474(4) -0.00377(6)
S1 0.0191(3) 0.0494(4) 0.0220(3) -0.0016(3) 0.0020(3) -0.0048(3)
S2 0.0234(3) 0.0432(4) 0.0262(3) -0.0006(3) -0.0006(3) 0.0014(3)
S3 0.0269(3) 0.0428(4) 0.0203(3) 0.0007(3) -0.0022(3) -0.0051(3)
S4 0.0226(3) 0.0431(4) 0.0209(3) -0.0007(3) 0.0026(2) -0.0055(3)
O1 0.0125(7) 0.0536(10) 0.0274(9) -0.0003(8) 0.0037(7) -0.0067(7)
O2 0.0242(8) 0.0521(10) 0.0215(8) -0.0067(8) -0.0011(7) -0.0128(8)
O3 0.0196(7) 0.0509(10) 0.0205(8) -0.0035(8) -0.0021(6) 0.0006(8)
O4 0.0270(8) 0.0428(9) 0.0333(9) -0.0076(8) 0.0030(7) 0.0041(7)
O5 0.0304(8) 0.0459(10) 0.0305(9) 0.0057(9) -0.0024(7) 0.0022(8)
O6 0.0191(7) 0.0437(9) 0.0189(8) -0.0011(7) 0.0065(6) -0.0018(7)
O7 0.0298(8) 0.0446(10) 0.0216(9) 0.0001(8) 0.0012(7) -0.0025(8)
O8 0.0283(8) 0.0441(10) 0.0282(9) 0.0016(8) -0.0097(7) -0.0107(8)
O9 0.0152(7) 0.0432(10) 0.0322(9) -0.0029(8) 0.0008(7) -0.0015(7)
O10 0.0266(8) 0.0482(9) 0.0243(8) 0.0039(8) 0.0060(7) -0.0040(8)
O11 0.0244(8) 0.0433(10) 0.0300(9) -0.0043(8) 0.0020(7) 0.0003(7)
O12 0.0214(8) 0.0462(9) 0.0153(8) -0.0070(7) 0.0040(7) -0.0039(7)
O13 0.0260(9) 0.0518(10) 0.0428(10) -0.0020(9) 0.0033(8) -0.0076(8)
O14 0.0471(10) 0.0588(11) 0.0429(11) 0.0005(9) 0.0242(8) -0.0182(9)
C1 0.0149(11) 0.0452(14) 0.0299(13) -0.0013(12) 0.0045(10) -0.0031(11)
C2 0.0213(12) 0.0468(15) 0.0204(12) -0.0073(11) -0.0047(10) -0.0054(11)
C3 0.0160(11) 0.0542(15) 0.0220(13) 0.0020(12) -0.0015(10) 0.0043(11)
C4 0.0159(11) 0.0436(14) 0.0276(13) -0.0012(12) -0.0039(10) 0.0020(11)
C5 0.0140(11) 0.0472(15) 0.0243(13) -0.0080(12) -0.0019(10) -0.0054(11)
C6 0.0167(11) 0.0379(15) 0.0328(13) -0.0024(12) 0.0017(10) -0.0026(10)
C7 0.0235(12) 0.0435(15) 0.0402(15) 0.0046(13) -0.0020(11) -0.0040(11)
C11 0.0166(11) 0.0357(13) 0.0175(12) -0.0052(11) -0.0032(9) 0.0026(10)
C12 0.0313(13) 0.0321(13) 0.0202(12) -0.0032(11) 0.0020(10) 0.0013(11)
C13 0.0264(12) 0.0268(12) 0.0200(12) -0.0065(11) 0.0033(10) -0.0044(10)
C14 0.0195(11) 0.0339(13) 0.0274(13) -0.0065(11) 0.0007(10) -0.0052(10)
C15 0.0228(12) 0.0367(14) 0.0226(13) -0.0003(11) 0.0016(10) -0.0006(11)
C16 0.0239(12) 0.0363(14) 0.0220(13) -0.0075(11) 0.0010(10) -0.0013(11)
C17 0.0318(12) 0.0410(15) 0.0242(13) -0.0047(12) 0.0072(10) -0.0099(11)
C18 0.0284(13) 0.0741(19) 0.0443(16) -0.0101(15) 0.0165(12) -0.0130(13)
C19 0.0481(16) 0.0555(17) 0.0440(17) 0.0197(14) 0.0075(13) -0.0055(14)
C20 0.0280(12) 0.0470(15) 0.0381(14) 0.0048(13) 0.0036(11) -0.0089(12)
C21 0.0204(11) 0.0403(14) 0.0147(11) -0.0036(11) 0.0025(9) -0.0011(11)
C22 0.0252(12) 0.0515(15) 0.0240(12) -0.0067(13) -0.0026(10) -0.0026(13)
C23 0.0298(13) 0.0437(15) 0.0247(13) -0.0030(12) -0.0012(11) 0.0007(12)
C24 0.0245(12) 0.0404(14) 0.0252(13) -0.0044(12) -0.0026(11) 0.0000(11)
C25 0.0175(11) 0.0366(13) 0.0193(12) -0.0061(11) 0.0010(10) 0.0008(10)
C26 0.0234(12) 0.0444(14) 0.0175(12) -0.0023(11) 0.0078(10) -0.0039(11)
C27 0.0294(13) 0.0494(16) 0.0521(16) -0.0097(14) -0.0199(12) 0.0115(12)
C28 0.0550(19) 0.180(3) 0.0474(19) -0.005(2) -0.0236(16) 0.034(2)
C29 0.0396(15) 0.0469(18) 0.122(2) -0.0184(17) -0.0375(16) 0.0155(13)
C30 0.0270(14) 0.0561(17) 0.081(2) -0.0162(16) -0.0168(14) 0.0094(13)
C31 0.0218(11) 0.0357(13) 0.0252(12) -0.0029(12) 0.0063(9) -0.0049(12)
C32 0.0216(11) 0.0372(14) 0.0244(13) -0.0016(11) 0.0026(10) -0.0119(10)
C33 0.0219(12) 0.0322(13) 0.0236(13) 0.0018(11) 0.0058(10) -0.0014(10)
C34 0.0276(11) 0.0429(14) 0.0136(11) 0.0003(12) 0.0003(9) -0.0101(12)
C35 0.0237(12) 0.0277(13) 0.0258(13) 0.0010(11) 0.0024(10) -0.0077(10)
C36 0.0179(11) 0.0372(13) 0.0277(13) 0.0067(11) 0.0077(10) -0.0098(10)
C37 0.0281(12) 0.0337(13) 0.0254(13) 0.0008(11) 0.0052(10) -0.0050(11)
C38 0.0461(14) 0.0491(15) 0.0231(13) -0.0121(12) 0.0172(11) -0.0162(12)
C39 0.0390(14) 0.0611(17) 0.0327(15) -0.0169(13) -0.0010(12) 0.0147(13)
C40 0.0471(14) 0.0444(15) 0.0219(13) -0.0087(12) 0.0131(11) -0.0068(13)
N1 0.0241(10) 0.0441(12) 0.0522(13) 0.0106(11) 0.0076(10) 0.0046(10)
C41 0.0371(14) 0.0524(17) 0.0458(17) 0.0067(14) 0.0049(13) 0.0125(13)
C42 0.0279(13) 0.0568(16) 0.0395(16) 0.0021(14) 0.0056(12) 0.0100(12)
C43 0.0483(15) 0.0564(18) 0.0378(16) -0.0001(14) 0.0130(13) -0.0020(13)
C44 0.0512(17) 0.085(2) 0.0536(19) 0.0095(17) 0.0111(15) 0.0108(16)
C45 0.0237(12) 0.0472(16) 0.0489(16) 0.0054(13) 0.0084(12) 0.0078(11)
C46 0.0393(14) 0.0430(16) 0.0595(18) 0.0029(14) 0.0173(13) -0.0106(13)
C47 0.0422(15) 0.0483(16) 0.0493(17) 0.0057(14) 0.0021(13) -0.0031(13)
C48 0.0523(16) 0.0693(18) 0.0526(17) 0.0058(17) 0.0115(14) -0.0120(16)
C49 0.0281(13) 0.0639(18) 0.077(2) 0.0176(16) 0.0228(13) 0.0180(13)
C50 0.0530(16) 0.071(2) 0.095(2) 0.0302(17) 0.0405(15) 0.0276(15)
C51 0.0465(17) 0.085(2) 0.071(2) 0.0169(18) 0.0146(16) 0.0086(16)
C52 0.0298(13) 0.0739(19) 0.0629(18) 0.0212(16) 0.0055(13) 0.0032(15)
C53 0.0398(14) 0.0395(16) 0.0667(19) 0.0048(14) 0.0114(14) 0.0018(12)
C54 0.0471(15) 0.0645(18) 0.0746(19) -0.0023(17) -0.0339(14) -0.0084(16)
N2 0.0863(15) 0.0900(19) 0.128(2) -0.0231(17) 0.0812(13) -0.0002(15)
O15 0.1110(16) 0.0795(15) 0.0832(16) 0.0070(13) 0.0181(14) -0.0033(13)
O16 0.0466(11) 0.374(3) 0.0702(15) 0.0375(19) -0.0165(11) 0.1093(15)
C57 0.0448(15) 0.0528(19) 0.102(2) 0.0071(17) 0.0394(15) 0.0003(14)
N3 0.0706(16) 0.1000(19) 0.0499(15) 0.0051(14) -0.0120(13) -0.0185(15)
O17 0.205(3) 0.202(3) 0.125(2) -0.0835(19) -0.022(2) 0.059(2)
O18 0.285(3) 0.175(3) 0.0644(16) 0.0429(17) -0.038(2) -0.047(2)
C58 0.0475(16) 0.085(2) 0.0296(15) -0.0067(15) -0.0080(13) -0.0028(16)

loop_
_atom_type_symbol
_atom_type_description
_atom_type_scat_dispersion_real
_atom_type_scat_dispersion_imag
_atom_type_scat_source
C C 0.0033 0.0016 'International Tables Vol C Tables 4.2.6.8 and 6.1.1.4'
H H 0.0000 0.0000 'International Tables Vol C Tables 4.2.6.8 and 6.1.1.4'
N N 0.0061 0.0033 'International Tables Vol C Tables 4.2.6.8 and 6.1.1.4'
O O 0.0106 0.0060 'International Tables Vol C Tables 4.2.6.8 and 6.1.1.4'
S S 0.1246 0.1234 'International Tables Vol C Tables 4.2.6.8 and 6.1.1.4'
Eu Eu -0.1578 3.6682 'International Tables Vol C Tables 4.2.6.8 and 6.1.1.4'

loop_
_geom_angle_atom_site_label_1
_geom_angle_atom_site_label_2
_geom_angle_atom_site_label_3
_geom_angle
_geom_angle_site_symmetry_1
_geom_angle_site_symmetry_3
O3 Eu O9 90.76(5) . .
O3 Eu O6 75.52(5) . .
O9 Eu O6 76.71(5) . .
O3 Eu O12 78.03(5) . .
O9 Eu O12 77.72(4) . .
O6 Eu O12 142.62(5) . .
O3 Eu O13 77.21(5) . .
O9 Eu O13 149.79(5) . .
O6 Eu O13 73.48(5) . .
O12 Eu O13 125.17(4) . .
O3 Eu O12 104.53(4) . 3_557
O9 Eu O12 140.15(5) . 3_557
O6 Eu O12 142.41(4) . 3_557
O12 Eu O12 70.11(5) . 3_557
O13 Eu O12 70.06(5) . 3_557
O3 Eu O14 138.01(5) . .
O9 Eu O14 95.14(5) . .
O6 Eu O14 65.63(5) . .
O12 Eu O14 143.79(5) . .
O13 Eu O14 77.08(5) . .
O12 Eu O14 97.13(5) 3_557 .
O3 Eu O1 152.47(5) . 3_557
O9 Eu O1 84.20(4) . 3_557
O6 Eu O1 128.84(4) . 3_557
O12 Eu O1 74.45(4) . 3_557
O13 Eu O1 118.72(5) . 3_557
O12 Eu O1 65.23(4) 3_557 3_557
O14 Eu O1 69.50(5) . 3_557
O3 Eu Eu 91.69(4) . 3_557
O9 Eu Eu 110.21(3) . 3_557
O6 Eu Eu 165.77(3) . 3_557
O12 Eu Eu 35.49(3) . 3_557
O13 Eu Eu 97.90(3) . 3_557
O12 Eu Eu 34.62(3) 3_557 3_557
O14 Eu Eu 124.34(4) . 3_557
O1 Eu Eu 65.13(3) 3_557 3_557
O2 S1 O1 115.67(8) . .
O2 S1 C1 107.74(9) . .
O1 S1 C1 108.77(10) . .
O2 S1 C33 107.33(9) . .
O1 S1 C33 109.19(9) . .
C1 S1 C33 107.89(9) . .
O5 S2 O4 116.93(9) . .
O5 S2 C11 106.52(9) . .
O4 S2 C11 109.02(9) . .
O5 S2 C5 105.91(9) . .
O4 S2 C5 107.78(9) . .
C11 S2 C5 110.62(10) . .
O8 S3 O7 116.00(9) . .
O8 S3 C21 107.03(9) . .
O7 S3 C21 109.26(9) . .
O8 S3 C15 106.91(9) . .
O7 S3 C15 110.67(9) . .
C21 S3 C15 106.51(9) . .
O10 S4 O11 116.01(9) . .
O10 S4 C25 108.76(9) . .
O11 S4 C25 105.66(9) . .
O10 S4 C31 110.13(9) . .
O11 S4 C31 106.22(9) . .
C25 S4 C31 109.88(10) . .
S1 O1 Eu 129.51(8) . 3_557
C6 O3 Eu 158.85(12) . .
C16 O6 Eu 131.64(13) . .
C26 O9 Eu 164.55(13) . .
C32 O12 Eu 122.88(12) . .
C32 O12 Eu 121.45(12) . 3_557
Eu O12 Eu 109.89(5) . 3_557
C2 C1 C6 125.2(2) . .
C2 C1 S1 118.84(16) . .
C6 C1 S1 115.94(15) . .
C1 C2 C3 120.87(19) . .
C2 C3 C4 117.19(18) . .
C2 C3 C7 122.19(18) . .
C4 C3 C7 120.58(19) . .
C5 C4 C3 121.6(2) . .
C4 C5 C6 123.29(19) . .
C4 C5 S2 116.73(16) . .
C6 C5 S2 119.81(15) . .
O3 C6 C1 124.02(19) . .
O3 C6 C5 124.23(18) . .
C1 C6 C5 111.75(18) . .
C9B C7 C8B 111.6(4) . .
C9B C7 C8 139.5(3) . .
C8B C7 C8 46.9(3) . .
C9B C7 C10B 101.1(4) . .
C8B C7 C10B 109.6(4) . .
C8 C7 C10B 67.6(3) . .
C9B C7 C9A 47.9(3) . .
C8B C7 C9A 66.8(3) . .
C8 C7 C9A 110.2(2) . .
C10B C7 C9A 132.5(3) . .
C9B C7 C10A 61.9(3) . .
C8B C7 C10A 143.5(3) . .
C8 C7 C10A 112.4(2) . .
C10B C7 C10A 45.5(3) . .
C9A C7 C10A 108.0(2) . .
C9B C7 C3 111.7(3) . .
C8B C7 C3 109.4(3) . .
C8 C7 C3 108.3(2) . .
C10B C7 C3 113.3(3) . .
C9A C7 C3 112.0(2) . .
C10A C7 C3 105.90(19) . .
C12 C11 C16 122.31(17) . .
C12 C11 S2 114.64(15) . .
C16 C11 S2 122.73(15) . .
C11 C12 C13 123.45(19) . .
C14 C13 C12 115.58(19) . .
C14 C13 C17 124.30(17) . .
C12 C13 C17 120.10(17) . .
C15 C14 C13 122.35(18) . .
C14 C15 C16 123.95(19) . .
C14 C15 S3 113.92(14) . .
C16 C15 S3 122.10(16) . .
O6 C16 C11 123.54(17) . .
O6 C16 C15 124.10(18) . .
C11 C16 C15 112.35(18) . .
C18 C17 C13 109.75(17) . .
C18 C17 C19 109.38(17) . .
C13 C17 C19 110.29(17) . .
C18 C17 C20 106.74(17) . .
C13 C17 C20 111.70(16) . .
C19 C17 C20 108.89(17) . .
C22 C21 C26 122.56(19) . .
C22 C21 S3 116.10(15) . .
C26 C21 S3 121.07(15) . .
C23 C22 C21 121.85(19) . .
C22 C23 C24 117.04(18) . .
C22 C23 C27 122.33(18) . .
C24 C23 C27 120.29(19) . .
C25 C24 C23 121.1(2) . .
C24 C25 C26 122.74(18) . .
C24 C25 S4 116.66(16) . .
C26 C25 S4 120.10(14) . .
O9 C26 C21 122.83(19) . .
O9 C26 C25 122.52(18) . .
C21 C26 C25 114.65(17) . .
C29 C27 C30 108.07(19) . .
C29 C27 C28 110.3(2) . .
C30 C27 C28 109.51(19) . .
C29 C27 C23 111.03(18) . .
C30 C27 C23 109.77(18) . .
C28 C27 C23 108.19(19) . .
C36 C31 C32 122.79(18) . .
C36 C31 S4 114.30(14) . .
C32 C31 S4 122.59(16) . .
O12 C32 C31 124.76(18) . .
O12 C32 C33 122.46(17) . .
C31 C32 C33 112.65(18) . .
C34 C33 C32 123.06(18) . .
C34 C33 S1 115.34(14) . .
C32 C33 S1 121.47(15) . .
C35 C34 C33 123.69(18) . .
C34 C35 C36 114.70(19) . .
C34 C35 C37 122.38(17) . .
C36 C35 C37 122.88(17) . .
C31 C36 C35 122.94(18) . .
C38 C37 C35 109.60(17) . .
C38 C37 C39 108.36(17) . .
C35 C37 C39 112.51(17) . .
C38 C37 C40 109.75(17) . .
C35 C37 C40 109.40(17) . .
C39 C37 C40 107.16(17) . .
C49 N1 C41 106.95(17) . .
C49 N1 C45 112.36(17) . .
C41 N1 C45 109.87(15) . .
C49 N1 C53 110.91(16) . .
C41 N1 C53 110.55(17) . .
C45 N1 C53 106.23(16) . .
C42 C41 N1 117.68(18) . .
C43 C42 C41 111.90(19) . .
C42 C43 C44 113.59(19) . .
N1 C45 C46 117.35(17) . .
C45 C46 C47 110.15(18) . .
C46 C47 C48 112.46(18) . .
N1 C49 C50 114.04(19) . .
C51 C50 C49 114.1(2) . .
C50 C51 C52 115.2(2) . .
N1 C53 C54 114.12(18) . .
C55B C54 C53 109.2(4) . .
C55B C54 C55A 17.4(4) . .
C53 C54 C55A 104.7(2) . .
C56A C55A C54 100.4(3) . .
C54 C55B C56B 149.3(8) . .
O16 N2 O15 121.2(3) . .
O16 N2 C57 130.8(2) . .
O15 N2 C57 107.9(2) . .
O17 N3 O18 119.7(3) . .
O17 N3 C58 120.6(2) . .
O18 N3 C58 119.8(2) . .

loop_
_geom_bond_atom_site_label_1
_geom_bond_atom_site_label_2
_geom_bond_distance
_geom_bond_site_symmetry_2
Eu O3 2.2630(13) .
Eu O9 2.2635(13) .
Eu O6 2.3389(14) .
Eu O12 2.4001(14) .
Eu O13 2.4266(14) .
Eu O12 2.4528(13) 3_557
Eu O14 2.4970(16) .
Eu O1 2.5158(14) 3_557
Eu Eu 3.9726(3) 3_557
S1 O2 1.4517(14) .
S1 O1 1.4540(15) .
S1 C1 1.771(2) .
S1 C33 1.789(2) .
S2 O5 1.4433(15) .
S2 O4 1.4476(15) .
S2 C11 1.7644(19) .
S2 C5 1.781(2) .
S3 O8 1.4416(14) .
S3 O7 1.4469(15) .
S3 C21 1.774(2) .
S3 C15 1.780(2) .
S4 O10 1.4364(14) .
S4 O11 1.4450(15) .
S4 C25 1.759(2) .
S4 C31 1.7816(19) .
O1 Eu 2.5158(14) 3_557
O3 C6 1.290(2) .
O6 C16 1.277(3) .
O9 C26 1.289(2) .
O12 C32 1.295(2) .
O12 Eu 2.4528(13) 3_557
C1 C2 1.365(3) .
C1 C6 1.411(3) .
C2 C3 1.381(3) .
C3 C4 1.389(3) .
C3 C7 1.558(3) .
C4 C5 1.372(3) .
C5 C6 1.434(3) .
C7 C9B 1.494(7) .
C7 C8B 1.501(6) .
C7 C8 1.512(4) .
C7 C10B 1.516(7) .
C7 C9A 1.544(4) .
C7 C10A 1.546(4) .
C11 C12 1.379(3) .
C11 C16 1.435(3) .
C12 C13 1.399(3) .
C13 C14 1.381(3) .
C13 C17 1.532(3) .
C14 C15 1.378(3) .
C15 C16 1.436(3) .
C17 C18 1.526(3) .
C17 C19 1.536(3) .
C17 C20 1.540(3) .
C21 C22 1.399(3) .
C21 C26 1.402(3) .
C22 C23 1.391(3) .
C23 C24 1.401(3) .
C23 C27 1.551(3) .
C24 C25 1.392(3) .
C25 C26 1.427(3) .
C27 C29 1.514(3) .
C27 C30 1.534(3) .
C27 C28 1.534(3) .
C31 C36 1.387(3) .
C31 C32 1.424(3) .
C32 C33 1.424(3) .
C33 C34 1.380(3) .
C34 C35 1.375(3) .
C35 C36 1.400(3) .
C35 C37 1.529(3) .
C37 C38 1.519(3) .
C37 C39 1.530(3) .
C37 C40 1.535(3) .
N1 C49 1.510(3) .
N1 C41 1.519(3) .
N1 C45 1.522(3) .
N1 C53 1.529(3) .
C41 C42 1.512(3) .
C42 C43 1.509(3) .
C43 C44 1.511(3) .
C45 C46 1.522(3) .
C46 C47 1.522(3) .
C47 C48 1.527(3) .
C49 C50 1.514(4) .
C50 C51 1.435(4) .
C51 C52 1.526(3) .
C53 C54 1.532(3) .
C54 C55B 1.226(8) .
C54 C55A 1.706(4) .
C55A C56A 1.428(5) .
C55B C56B 1.359(10) .
N2 O16 1.108(3) .
N2 O15 1.329(3) .
N2 C57 1.441(4) .
N3 O17 1.112(3) .
N3 O18 1.140(3) .
N3 C58 1.468(3) .
